data_7130331
loop_
_publ_author_name
'McManus, Caitil\'in'
'Crumpton, Agamemnon E.'
'Aldridge, Simon'

_publ_section_title
;
 Alkyne insertion into Cu--Al bonds and selective functionalization to
 form copper acyl compounds
;
_journal_name_full 'Chemical Communications'
_journal_paper_doi 10.1039/D2CC02578G
_journal_year 2022
_chemical_formula_moiety 'C70 H101 Al Cu N2 O P, C6 H14'
_chemical_formula_sum 'C76 H115 Al Cu N2 O P'
_chemical_formula_weight 1194.18
_space_group_crystal_system triclinic
_space_group_IT_number 2
_space_group_name_Hall '-P 1'
_space_group_name_H-M_alt 'P -1'
_atom_sites_solution_hydrogens geom
_atom_sites_solution_primary dual
_audit_creation_date 2022-02-22
_audit_creation_method
;
Olex2 1.3
(compiled 2020.11.12 svn.r5f609507 for OlexSys, GUI svn.r6408)
;
_audit_update_record
;
2022-03-11 deposited with the CCDC.	2022-06-22 downloaded from the CCDC.
;
_cell_angle_alpha 97.054(5)
_cell_angle_beta 94.267(4)
_cell_angle_gamma 115.698(6)
_cell_formula_units_Z 2
_cell_length_a 13.2005(7)
_cell_length_b 13.5410(10)
_cell_length_c 22.7180(11)
_cell_measurement_reflns_used 6175
_cell_measurement_temperature 150.0(2)
_cell_measurement_theta_max 74.3810
_cell_measurement_theta_min 3.6450
_cell_volume 3594.3(4)
_computing_cell_refinement 'CrysAlisPro 1.171.39.46 (Rigaku OD, 2018)'
_computing_data_collection 'CrysAlisPro 1.171.39.46 (Rigaku OD, 2018)'
_computing_data_reduction 'CrysAlisPro 1.171.39.46 (Rigaku OD, 2018)'
_computing_molecular_graphics 'Olex2 1.3 (Dolomanov et al., 2009)'
_computing_publication_material 'Olex2 1.3 (Dolomanov et al., 2009)'
_computing_structure_refinement 'SHELXL 2018/3 (Sheldrick, 2015)'
_computing_structure_solution 'SHELXT 2018/2 (Sheldrick, 2018)'
_diffrn_ambient_environment N~2~
_diffrn_ambient_temperature 150.0(2)
_diffrn_detector 'CCD plate'
_diffrn_detector_area_resol_mean 10.4102
_diffrn_detector_type Atlas
_diffrn_measured_fraction_theta_full 0.999
_diffrn_measured_fraction_theta_max 0.982
_diffrn_measurement_details
;
List of Runs (angles in degrees, time in seconds):

  # Type    Start    End  Width  t~exp~   \w     \q     \k     \f   Frames
#--------------------------------------------------------------------------
  1  \w   -112.00 -42.00   1.00   30.00    --  -42.53 -57.00 120.00   70
  2  \w     -1.00  27.00   1.00   30.00    --  -42.53  19.00 -60.00   28
  3  \w     -4.00  36.00   1.00   30.00    --  -42.53  19.00  60.00   40
  4  \w     -4.00  35.00   1.00   30.00    --  -42.53  19.00 -90.00   39
  5  \w     -4.00  33.00   1.00   30.00    --  -42.53  19.00   0.00   37
  6  \w    -11.00  26.00   1.00   30.00    --  -42.53  38.00  30.00   37
  7  \w     61.00 116.00   1.00   30.00    --   42.53 178.00 -60.00   55
  8  \w     71.00 120.00   1.00   30.00    --   42.53-178.00-150.00   49
  9  \w     77.00 102.00   1.00   30.00    --   42.53 178.00  90.00   25
 10  \w     61.00 128.00   1.00   30.00    --   42.53 178.00  60.00   67
 11  \w     99.00 135.00   1.00   40.00    --  111.00  15.00 150.00   36
 12  \w     61.00  92.00   1.00   40.00    --  111.00 -61.00  60.00   31
 13  \w     38.00  72.00   1.00   40.00    --  111.00 -77.00  60.00   34
 14  \w     41.00  71.00   1.00   40.00    --  111.00 -45.00  90.00   30
 15  \w     49.00  84.00   1.00   40.00    --  111.00 -61.00 -60.00   35
 16  \w     73.00 106.00   1.00   40.00    --  111.00 -95.00-150.00   33
 17  \w     37.00 109.00   1.00   40.00    --  111.00-112.00-161.39   72
 18  \w     44.00  72.00   1.00   40.00    --  111.00 -45.00-120.00   28
 19  \w     86.00 112.00   1.00   40.00    --  111.00-125.00 150.00   26
 20  \w     42.00  68.00   1.00   40.00    --  111.00-125.00 120.00   26
 21  \w     53.00  94.00   1.00   40.00    --  111.00-125.00 -60.00   41
 22  \w     43.00  71.00   1.00   40.00    --  111.00 -45.00   0.00   28
 23  \w    130.00 168.00   1.00   40.00    --  111.00  30.00  30.00   38
 24  \w     32.00  65.00   1.00   40.00    --  111.00 -95.00-150.00   33
 25  \w     91.00 178.00   1.00   40.00    --  111.00  45.00-120.00   87
 26  \w     47.00  91.00   1.00   40.00    --  111.00 -61.00-150.00   44
 27  \w    108.00 145.00   1.00   40.00    --  111.00  45.00-180.00   37
 28  \w     84.00 174.00   1.00   40.00    --  111.00  61.00 -30.00   90
 29  \w     89.00 157.00   1.00   40.00    --  111.00  30.00 -60.00   68
 30  \w     30.00  58.00   1.00   40.00    --  111.00 -95.00 -30.00   28
 31  \w     91.00 116.00   1.00   40.00    --  111.00  30.00  30.00   25
 32  \w     98.00 134.00   1.00   40.00    --  111.00 125.00 -90.00   36
 33  \w     43.00  86.00   1.00   40.00    --  111.00 -61.00-180.00   43
 34  \w     62.00  89.00   1.00   40.00    --  111.00 -95.00  30.00   27
 35  \w    135.00 162.00   1.00   40.00    --  111.00 125.00 -90.00   27
 36  \w     42.00  71.00   1.00   40.00    --  111.00 -45.00  60.00   29
 37  \w     79.00 106.00   1.00   40.00    --  111.00 -95.00 -30.00   27
 38  \w     46.00  72.00   1.00   40.00    --  111.00 -45.00 -30.00   26
 39  \w     62.00 125.00   1.00   40.00    --  111.00-142.00 -14.89   63
 40  \w     80.00 112.00   1.00   40.00    --  111.00-125.00 120.00   32
 41  \w     67.00 120.00   1.00   40.00    --  111.00  15.00  90.00   53
 42  \w     77.00 102.00   1.00   40.00    --  111.00-125.00-180.00   25
 43  \w     85.00 127.00   1.00   40.00    --  111.00-146.00 113.74   42
 44  \w     62.00 108.00   1.00   40.00    --  111.00-109.00 -22.92   46
;
_diffrn_measurement_device 'four-circle diffractometer'
_diffrn_measurement_device_type 'SuperNova, Dual, Cu at home/near, Atlas'
_diffrn_measurement_method '\w scans'
_diffrn_orient_matrix_type 'CrysAlisPro convention (1999,Acta A55,543-557)'
_diffrn_orient_matrix_UB_11 -0.1250294000
_diffrn_orient_matrix_UB_12 -0.0423279000
_diffrn_orient_matrix_UB_13 -0.0271031000
_diffrn_orient_matrix_UB_21 0.0187360000
_diffrn_orient_matrix_UB_22 -0.0653785000
_diffrn_orient_matrix_UB_23 -0.0550572000
_diffrn_orient_matrix_UB_31 -0.0337568000
_diffrn_orient_matrix_UB_32 -0.1018054000
_diffrn_orient_matrix_UB_33 0.0316257000
_diffrn_radiation_monochromator mirror
_diffrn_radiation_probe x-ray
_diffrn_radiation_type 'Cu K\a'
_diffrn_radiation_wavelength 1.54184
_diffrn_reflns_av_R_equivalents 0.0821
_diffrn_reflns_av_unetI/netI 0.0807
_diffrn_reflns_Laue_measured_fraction_full 0.999
_diffrn_reflns_Laue_measured_fraction_max 0.982
_diffrn_reflns_limit_h_max 16
_diffrn_reflns_limit_h_min -16
_diffrn_reflns_limit_k_max 14
_diffrn_reflns_limit_k_min -17
_diffrn_reflns_limit_l_max 28
_diffrn_reflns_limit_l_min -28
_diffrn_reflns_number 40061
_diffrn_reflns_point_group_measured_fraction_full 0.999
_diffrn_reflns_point_group_measured_fraction_max 0.982
_diffrn_reflns_theta_full 67.684
_diffrn_reflns_theta_max 76.388
_diffrn_reflns_theta_min 3.678
_diffrn_source 'micro-focus sealed X-ray tube'
_diffrn_source_type 'SuperNova (Cu) X-ray Source'
_exptl_absorpt_coefficient_mu 1.064
_exptl_absorpt_correction_T_max 1.00000
_exptl_absorpt_correction_T_min 0.74643
_exptl_absorpt_correction_type multi-scan
_exptl_absorpt_process_details
;
CrysAlisPro 1.171.39.46 (Rigaku Oxford Diffraction, 2018)
Empirical absorption correction using spherical harmonics,
 implemented in SCALE3 ABSPACK scaling algorithm.
;
_exptl_crystal_colour colourless
_exptl_crystal_colour_primary colourless
_exptl_crystal_density_diffrn 1.103
_exptl_crystal_description block
_exptl_crystal_F_000 1300
_exptl_crystal_size_max 0.1
_exptl_crystal_size_mid 0.05
_exptl_crystal_size_min 0.01
_refine_diff_density_max 3.171
_refine_diff_density_min -0.783
_refine_diff_density_rms 0.145
_refine_ls_extinction_method none
_refine_ls_goodness_of_fit_ref 1.217
_refine_ls_hydrogen_treatment constr
_refine_ls_matrix_type full
_refine_ls_number_parameters 822
_refine_ls_number_reflns 14807
_refine_ls_number_restraints 118
_refine_ls_restrained_S_all 1.217
_refine_ls_R_factor_all 0.1628
_refine_ls_R_factor_gt 0.1253
_refine_ls_shift/su_max 0.001
_refine_ls_shift/su_mean 0.000
_refine_ls_structure_factor_coef Fsqd
_refine_ls_weighting_details 'w=1/[\s^2^(Fo^2^)+(0.2000P)^2^] where P=(Fo^2^+2Fc^2^)/3'
_refine_ls_weighting_scheme calc
_refine_ls_wR_factor_gt 0.3156
_refine_ls_wR_factor_ref 0.3547
_reflns_Friedel_coverage 0.000
_reflns_number_gt 9554
_reflns_number_total 14807
_reflns_threshold_expression 'I > 2\s(I)'
_cod_data_source_file d2cc02578g2.cif
_cod_data_source_block 3-PrPh
_cod_database_code 7130331
_shelx_shelxl_version_number 2018/3
_chemical_oxdiff_formula 'C50 H70 Al1 N2 O1 P1 Cu1'
_shelx_space_group_comment
;
The symmetry employed for this shelxl refinement is uniquely defined
by the following loop, which should always be used as a source of
symmetry information in preference to the above space-group names.
They are only intended as comments.
;
_shelx_estimated_absorpt_t_max 0.989
_shelx_estimated_absorpt_t_min 0.901
_reflns_odcompleteness_completeness 99.46
_reflns_odcompleteness_iscentric 1
_reflns_odcompleteness_theta 74.33
_olex2_refinement_description
;
1. Fixed Uiso
 At 1.2 times of:
  All C(H) groups, All C(H,H) groups
 At 1.5 times of:
  All C(H,H,H) groups
2. Restrained distances
 C1A-C1B = C1B-C1C = C1C-C1D = C1D-C1E = C1E-C1F
 1.52 with sigma of 0.02
 C1B-C1D = C1C-C1E
 2.54 with sigma of 0.04
 C1A-C1C = C1D-C1F
 2.53 with sigma of 0.04
 C1A-C1B \\sim C1B-C1C \\sim C1C-C1D \\sim C1D-C1E \\sim C1E-C1F
 with sigma of 0.02
 C1A-C1C \\sim C1C-C1E \\sim C1B-C1D \\sim C1D-C1F
 with sigma of 0.04
3. Uiso/Uaniso restraints and constraints
C1K \\sim C1J \\sim C1I \\sim C1H \\sim C71 \\sim C1G: within 2A with sigma of
0.005 and sigma for terminal atoms of 0.01 within 2A
C1A \\sim C1B \\sim C1C \\sim C1D \\sim C1E \\sim C1F: within 2A with sigma of
0.005 and sigma for terminal atoms of 0.01 within 2A
C17 \\sim C16: within 2A with sigma of 0.005 and sigma for terminal atoms of
0.01 within 2A
4. Rigid body (RIGU) restrains
 C1A, C1B, C1C, C1D, C1E, C1F
 with sigma for 1-2 distances of 0.004 and sigma for 1-3 distances of 0.004
 C1A, C1C, C1D, C1E, C1F
 with sigma for 1-2 distances of 0.004 and sigma for 1-3 distances of 0.004
5. Others
 Sof(C1G)=Sof(H1GA)=Sof(H1GB)=Sof(H1GC)=Sof(C71)=Sof(H71A)=Sof(H71B)=Sof(C1H)=
 Sof(H1HA)=Sof(H1HB)=Sof(C1I)=Sof(H1IA)=Sof(H1IB)=Sof(C1J)=Sof(H1JA)=Sof(H1JB)=
 Sof(C1K)=Sof(H1KA)=Sof(H1KB)=Sof(H1KC)=1-FVAR(1)
 Sof(C1A)=Sof(H1AA)=Sof(H1AB)=Sof(H1AC)=Sof(C1B)=Sof(H1BA)=Sof(H1BB)=Sof(C1C)=
 Sof(H1CA)=Sof(H1CB)=Sof(C1D)=Sof(H1DA)=Sof(H1DB)=Sof(C1E)=Sof(H1EA)=Sof(H1EB)=
 Sof(C1F)=Sof(H1FA)=Sof(H1FB)=Sof(H1FC)=FVAR(1)
6.a Ternary CH refined with riding coordinates:
 C33(H33), C30(H30), C45(H45), C42(H42)
6.b Secondary CH2 refined with riding coordinates:
 C62(H62A,H62B), C63(H63A,H63B), C1B(H1BA,H1BB), C1C(H1CA,H1CB), C1D(H1DA,
 H1DB), C1E(H1EA,H1EB), C71(H71A,H71B), C1H(H1HA,H1HB), C1I(H1IA,H1IB),
 C1J(H1JA,H1JB)
6.c Me refined with riding coordinates:
 C1A(H1AA,H1AB,H1AC), C1F(H1FA,H1FB,H1FC)
6.d Aromatic/amide H refined with riding coordinates:
 C11(H11), C66(H66), C4(H4), C28(H28), C2(H2), C70(H70), C38(H38), C27(H27),
 C26(H26), C13(H13), C69(H69), C67(H67), C40(H40), C39(H39), C68(H68)
6.e Idealised Me refined as rotating group:
 C8(H8A,H8B,H8C), C9(H9A,H9B,H9C), C35(H35A,H35B,H35C), C47(H47A,H47B,H47C),
 C31(H31A,H31B,H31C), C32(H32A,H32B,H32C), C34(H34A,H34B,H34C), C46(H46A,H46B,
 H46C), C44(H44A,H44B,H44C), C55(H55A,H55B,H55C), C64(H64A,H64B,H64C), C17(H17A,
 H17B,H17C), C19(H19A,H19B,H19C), C54(H54A,H54B,H54C), C57(H57A,H57B,H57C),
 C58(H58A,H58B,H58C), C43(H43A,H43B,H43C), C51(H51A,H51B,H51C), C50(H50A,H50B,
 H50C), C53(H53A,H53B,H53C), C18(H18A,H18B,H18C), C23(H23A,H23B,H23C), C21(H21A,
 H21B,H21C), C49(H49A,H49B,H49C), C22(H22A,H22B,H22C), C59(H59A,H59B,H59C),
 C1G(H1GA,H1GB,H1GC), C1K(H1KA,H1KB,H1KC)
;
_olex2_submission_special_instructions 'No special instructions were received'
_oxdiff_exptl_absorpt_empirical_details
;
Empirical correction (ABSPACK) includes:
- Absorption correction using spherical harmonics
- Frame scaling
;
_oxdiff_exptl_absorpt_empirical_full_max 1.290
_oxdiff_exptl_absorpt_empirical_full_min 0.721

loop_
_space_group_symop_operation_xyz
'x, y, z'
'-x, -y, -z'

loop_
_atom_site_label
_atom_site_type_symbol
_atom_site_fract_x
_atom_site_fract_y
_atom_site_fract_z
_atom_site_U_iso_or_equiv
_atom_site_adp_type
_atom_site_occupancy
_atom_site_site_symmetry_order
_atom_site_calc_flag
_atom_site_refinement_flags_posn
_atom_site_refinement_flags_adp
_atom_site_refinement_flags_occupancy
_atom_site_disorder_assembly
_atom_site_disorder_group
Cu1 Cu 0.21861(6) 0.73700(6) 0.60894(3) 0.0427(3) Uani 1 1 d . . . . .
Al1 Al 0.39119(11) 0.62229(11) 0.75961(6) 0.0308(3) Uani 1 1 d . . . . .
P1 P 0.14896(12) 0.82388(12) 0.55471(7) 0.0473(4) Uani 1 1 d . . . . .
O1 O 0.4591(3) 0.7115(2) 0.83900(14) 0.0320(7) Uani 1 1 d . . . . .
N2 N 0.5443(3) 0.6656(3) 0.74725(17) 0.0339(8) Uani 1 1 d . . . . .
N1 N 0.3040(3) 0.5127(3) 0.80450(16) 0.0327(8) Uani 1 1 d . . . . .
C15 C 0.5793(4) 0.7589(4) 0.8473(2) 0.0322(9) Uani 1 1 d . . . . .
C10 C 0.6377(4) 0.8131(4) 0.9030(2) 0.0355(10) Uani 1 1 d . . . . .
C60 C 0.2812(4) 0.6642(4) 0.6570(2) 0.0368(10) Uani 1 1 d . . . . .
C65 C 0.3054(4) 0.5758(4) 0.6263(2) 0.0368(10) Uani 1 1 d . . . . .
C14 C 0.6236(4) 0.7350(4) 0.7970(2) 0.0346(10) Uani 1 1 d . . . . .
C1 C 0.3274(4) 0.5480(4) 0.8664(2) 0.0327(9) Uani 1 1 d . . . . .
C11 C 0.7568(4) 0.8564(4) 0.9081(2) 0.0384(11) Uani 1 1 d . . . . .
H11 H 0.801262 0.895113 0.944742 0.046 Uiso 1 1 calc R U . . .
C61 C 0.3090(4) 0.6911(4) 0.7176(2) 0.0357(10) Uani 1 1 d . . . . .
C6 C 0.4140(4) 0.6553(4) 0.88633(19) 0.0307(9) Uani 1 1 d . . . . .
C36 C 0.2084(4) 0.4055(4) 0.7835(2) 0.0353(10) Uani 1 1 d . . . . .
C24 C 0.5923(4) 0.6647(4) 0.6921(2) 0.0369(10) Uani 1 1 d . . . . .
C66 C 0.3577(5) 0.5882(5) 0.5747(2) 0.0456(12) Uani 1 1 d . . . . .
H66 H 0.376644 0.653059 0.558825 0.055 Uiso 1 1 calc R U . . .
C4 C 0.4148(4) 0.6416(4) 0.9881(2) 0.0384(10) Uani 1 1 d . . . . .
H4 H 0.443575 0.670585 1.028364 0.046 Uiso 1 1 calc R U . . .
C28 C 0.6727(5) 0.7574(5) 0.6107(2) 0.0480(13) Uani 1 1 d . . . . .
H28 H 0.692614 0.817568 0.590615 0.058 Uiso 1 1 calc R U . . .
C2 C 0.2791(4) 0.4901(4) 0.9118(2) 0.0389(11) Uani 1 1 d . . . . .
H2 H 0.217218 0.420124 0.901589 0.047 Uiso 1 1 calc R U . . .
C5 C 0.4639(4) 0.7039(4) 0.9444(2) 0.0362(10) Uani 1 1 d . . . . .
C70 C 0.2769(5) 0.4760(4) 0.6476(2) 0.0459(12) Uani 1 1 d . . . . .
H70 H 0.241896 0.465291 0.681940 0.055 Uiso 1 1 calc R U . . .
C25 C 0.6122(4) 0.5748(5) 0.6689(2) 0.0417(11) Uani 1 1 d . . . . .
C7 C 0.5665(4) 0.8186(4) 0.9532(2) 0.0395(11) Uani 1 1 d . . . . .
C37 C 0.2261(5) 0.3092(4) 0.7760(2) 0.0414(11) Uani 1 1 d . . . . .
C3 C 0.3215(5) 0.5346(4) 0.9719(2) 0.0405(11) Uani 1 1 d . . . . .
C29 C 0.6240(4) 0.7590(4) 0.6634(2) 0.0380(10) Uani 1 1 d . . . . .
C12 C 0.8087(4) 0.8416(4) 0.8585(2) 0.0404(11) Uani 1 1 d . . . . .
C33 C 0.5844(5) 0.4742(5) 0.7000(2) 0.0471(12) Uani 1 1 d . . . . .
H33 H 0.508245 0.452112 0.711221 0.057 Uiso 1 1 calc R U . . .
C38 C 0.1320(6) 0.2066(5) 0.7552(3) 0.0547(15) Uani 1 1 d . . . . .
H38 H 0.141627 0.142090 0.750300 0.066 Uiso 1 1 calc R U . . .
C27 C 0.6915(5) 0.6696(6) 0.5882(2) 0.0532(14) Uani 1 1 d . . . . .
H27 H 0.724912 0.671350 0.553434 0.064 Uiso 1 1 calc R U . . .
C41 C 0.0983(5) 0.3977(4) 0.7717(2) 0.0449(12) Uani 1 1 d . . . . .
C26 C 0.6614(5) 0.5783(5) 0.6163(2) 0.0502(13) Uani 1 1 d . . . . .
H26 H 0.673931 0.518695 0.600210 0.060 Uiso 1 1 calc R U . . .
C30 C 0.6131(4) 0.8627(4) 0.6875(2) 0.0439(12) Uani 1 1 d . . . . .
H30 H 0.573276 0.848913 0.722578 0.053 Uiso 1 1 calc R U . . .
C13 C 0.7419(4) 0.7812(4) 0.8035(2) 0.0407(11) Uani 1 1 d . . . . .
H13 H 0.777089 0.771838 0.770766 0.049 Uiso 1 1 calc R U . . .
C16 C 0.9377(5) 0.8866(6) 0.8624(3) 0.0553(15) Uani 1 1 d . U . . .
C8 C 0.5237(5) 0.9054(5) 0.9444(3) 0.0494(13) Uani 1 1 d . . . . .
H8A H 0.487649 0.890505 0.903857 0.074 Uiso 1 1 calc R U . . .
H8B H 0.586772 0.978369 0.952424 0.074 Uiso 1 1 calc R U . . .
H8C H 0.470111 0.901695 0.971405 0.074 Uiso 1 1 calc R U . . .
C69 C 0.2988(6) 0.3930(5) 0.6195(3) 0.0544(14) Uani 1 1 d . . . . .
H69 H 0.276576 0.326431 0.634029 0.065 Uiso 1 1 calc R U . . .
C9 C 0.6354(5) 0.8503(5) 1.0156(2) 0.0490(13) Uani 1 1 d . . . . .
H9A H 0.585973 0.843196 1.045435 0.073 Uiso 1 1 calc R U . . .
H9B H 0.693205 0.925778 1.021037 0.073 Uiso 1 1 calc R U . . .
H9C H 0.670174 0.801689 1.019456 0.073 Uiso 1 1 calc R U . . .
C45 C 0.3409(5) 0.3124(5) 0.7924(3) 0.0478(12) Uani 1 1 d . . . . .
H45 H 0.399312 0.388981 0.794604 0.057 Uiso 1 1 calc R U . . .
C62 C 0.2782(5) 0.7736(5) 0.7540(2) 0.0455(12) Uani 1 1 d . . . . .
H62A H 0.252713 0.746113 0.790305 0.055 Uiso 1 1 calc R U . . .
H62B H 0.214963 0.776676 0.731030 0.055 Uiso 1 1 calc R U . . .
C42 C 0.0751(5) 0.4973(5) 0.7818(3) 0.0568(15) Uani 1 1 d . . . . .
H42 H 0.148361 0.563645 0.792804 0.068 Uiso 1 1 calc R U . . .
C67 C 0.3821(5) 0.5062(5) 0.5467(3) 0.0531(14) Uani 1 1 d . . . . .
H67 H 0.417359 0.516358 0.512443 0.064 Uiso 1 1 calc R U . . .
C35 C 0.6655(7) 0.5000(6) 0.7577(3) 0.0615(16) Uani 1 1 d . . . . .
H35A H 0.739229 0.512762 0.747894 0.092 Uiso 1 1 calc R U . . .
H35B H 0.637154 0.438227 0.778681 0.092 Uiso 1 1 calc R U . . .
H35C H 0.671117 0.565306 0.782566 0.092 Uiso 1 1 calc R U . . .
C47 C 0.3656(7) 0.2364(5) 0.7455(3) 0.0590(16) Uani 1 1 d . . . . .
H47A H 0.313182 0.160213 0.745144 0.088 Uiso 1 1 calc R U . . .
H47B H 0.441816 0.246641 0.755636 0.088 Uiso 1 1 calc R U . . .
H47C H 0.357170 0.255104 0.706646 0.088 Uiso 1 1 calc R U . . .
C20 C 0.2722(6) 0.4672(5) 1.0219(3) 0.0552(15) Uani 1 1 d . . . . .
C40 C 0.0075(5) 0.2921(5) 0.7491(3) 0.0579(16) Uani 1 1 d . . . . .
H40 H -0.065019 0.285501 0.739159 0.069 Uiso 1 1 calc R U . . .
C31 C 0.5469(5) 0.8956(5) 0.6422(3) 0.0531(15) Uani 1 1 d . . . . .
H31A H 0.584939 0.909996 0.607533 0.080 Uiso 1 1 calc R U . . .
H31B H 0.542595 0.961470 0.660108 0.080 Uiso 1 1 calc R U . . .
H31C H 0.471588 0.836138 0.630492 0.080 Uiso 1 1 calc R U . . .
C39 C 0.0254(6) 0.1993(5) 0.7417(3) 0.0621(17) Uani 1 1 d . . . . .
H39 H -0.035667 0.130099 0.727283 0.075 Uiso 1 1 calc R U . . .
C32 C 0.7313(6) 0.9611(5) 0.7076(3) 0.0604(16) Uani 1 1 d . . . . .
H32A H 0.772148 0.943495 0.738057 0.091 Uiso 1 1 calc R U . . .
H32B H 0.723362 1.026020 0.723419 0.091 Uiso 1 1 calc R U . . .
H32C H 0.772260 0.975142 0.673952 0.091 Uiso 1 1 calc R U . . .
C68 C 0.3541(6) 0.4087(6) 0.5695(3) 0.0590(16) Uani 1 1 d . . . . .
H68 H 0.372426 0.354322 0.551430 0.071 Uiso 1 1 calc R U . . .
C34 C 0.5814(7) 0.3729(6) 0.6599(3) 0.0615(16) Uani 1 1 d . . . . .
H34A H 0.530150 0.354984 0.623597 0.092 Uiso 1 1 calc R U . . .
H34B H 0.556034 0.310595 0.680585 0.092 Uiso 1 1 calc R U . . .
H34C H 0.656180 0.389856 0.650337 0.092 Uiso 1 1 calc R U . . .
C63 C 0.3741(5) 0.8911(5) 0.7713(3) 0.0515(13) Uani 1 1 d . . . . .
H63A H 0.395631 0.921786 0.735191 0.062 Uiso 1 1 calc R U . . .
H63B H 0.439648 0.888321 0.791825 0.062 Uiso 1 1 calc R U . . .
C56 C 0.0455(6) 0.8552(6) 0.5986(3) 0.0611(17) Uani 1 1 d . . . . .
C52 C 0.2659(6) 0.9593(6) 0.5419(3) 0.0627(18) Uani 1 1 d . . . . .
C46 C 0.3508(6) 0.2779(6) 0.8540(3) 0.0604(16) Uani 1 1 d . . . . .
H46A H 0.352640 0.334031 0.884945 0.091 Uiso 1 1 calc R U . . .
H46B H 0.419331 0.269859 0.860439 0.091 Uiso 1 1 calc R U . . .
H46C H 0.286554 0.208393 0.855045 0.091 Uiso 1 1 calc R U . . .
C44 C 0.0136(6) 0.5106(7) 0.7258(4) 0.075(2) Uani 1 1 d . . . . .
H44A H 0.054269 0.509132 0.692656 0.113 Uiso 1 1 calc R U . . .
H44B H 0.009990 0.580278 0.732911 0.113 Uiso 1 1 calc R U . . .
H44C H -0.061943 0.450770 0.716759 0.113 Uiso 1 1 calc R U . . .
C55 C 0.2283(7) 1.0439(7) 0.5207(4) 0.080(3) Uani 1 1 d . . . . .
H55A H 0.192338 1.067001 0.550991 0.120 Uiso 1 1 calc R U . . .
H55B H 0.175560 1.009763 0.484307 0.120 Uiso 1 1 calc R U . . .
H55C H 0.293452 1.107500 0.513484 0.120 Uiso 1 1 calc R U . . .
C64 C 0.3408(7) 0.9681(6) 0.8119(3) 0.0659(17) Uani 1 1 d . . . . .
H64A H 0.277000 0.972556 0.791424 0.099 Uiso 1 1 calc R U . . .
H64B H 0.403706 1.040979 0.821711 0.099 Uiso 1 1 calc R U . . .
H64C H 0.320698 0.938846 0.848041 0.099 Uiso 1 1 calc R U . . .
C48 C 0.0706(7) 0.7301(7) 0.4810(3) 0.0694(19) Uani 1 1 d . . . . .
C17 C 0.9807(6) 0.9583(8) 0.8184(4) 0.084(2) Uani 1 1 d . U . . .
H17A H 0.938931 0.920001 0.779475 0.126 Uiso 1 1 calc R U . . .
H17B H 1.059674 0.977545 0.817874 0.126 Uiso 1 1 calc R U . . .
H17C H 0.971968 1.024822 0.828736 0.126 Uiso 1 1 calc R U . . .
C19 C 1.0001(6) 0.9381(8) 0.9245(3) 0.082(3) Uani 1 1 d . . . . .
H19A H 0.988671 1.001966 0.938379 0.123 Uiso 1 1 calc R U . . .
H19B H 1.079708 0.960615 0.924244 0.123 Uiso 1 1 calc R U . . .
H19C H 0.971849 0.884869 0.950830 0.123 Uiso 1 1 calc R U . . .
C54 C 0.3494(7) 1.0163(7) 0.5996(4) 0.080(2) Uani 1 1 d . . . . .
H54A H 0.416957 1.075878 0.591252 0.119 Uiso 1 1 calc R U . . .
H54B H 0.368660 0.963264 0.615694 0.119 Uiso 1 1 calc R U . . .
H54C H 0.315144 1.045569 0.628294 0.119 Uiso 1 1 calc R U . . .
C57 C -0.0202(6) 0.7544(7) 0.6285(4) 0.078(2) Uani 1 1 d . . . . .
H57A H -0.075164 0.766853 0.649543 0.117 Uiso 1 1 calc R U . . .
H57B H 0.031791 0.744507 0.656167 0.117 Uiso 1 1 calc R U . . .
H57C H -0.058359 0.688902 0.598314 0.117 Uiso 1 1 calc R U . . .
C58 C -0.0362(6) 0.8853(7) 0.5630(4) 0.077(2) Uani 1 1 d . . . . .
H58A H -0.078404 0.826824 0.529560 0.115 Uiso 1 1 calc R U . . .
H58B H 0.006023 0.953416 0.548708 0.115 Uiso 1 1 calc R U . . .
H58C H -0.087603 0.894625 0.588287 0.115 Uiso 1 1 calc R U . . .
C43 C 0.0081(7) 0.4907(7) 0.8339(4) 0.075(2) Uani 1 1 d . . . . .
H43A H -0.060307 0.421845 0.826280 0.113 Uiso 1 1 calc R U . . .
H43B H -0.010915 0.551821 0.838370 0.113 Uiso 1 1 calc R U . . .
H43C H 0.053139 0.494284 0.870025 0.113 Uiso 1 1 calc R U . . .
C51 C 0.1450(9) 0.6750(8) 0.4567(4) 0.088(3) Uani 1 1 d . . . . .
H51A H 0.173211 0.649204 0.488662 0.131 Uiso 1 1 calc R U . . .
H51B H 0.207707 0.728657 0.441253 0.131 Uiso 1 1 calc R U . . .
H51C H 0.099755 0.613215 0.425340 0.131 Uiso 1 1 calc R U . . .
C50 C -0.0415(8) 0.6343(7) 0.4919(4) 0.092(3) Uani 1 1 d . . . . .
H50A H -0.068335 0.574302 0.458523 0.138 Uiso 1 1 calc R U . . .
H50B H -0.097579 0.661016 0.496253 0.138 Uiso 1 1 calc R U . . .
H50C H -0.028078 0.608407 0.527811 0.138 Uiso 1 1 calc R U . . .
C53 C 0.3362(7) 0.9351(9) 0.4972(4) 0.090(3) Uani 1 1 d . . . . .
H53A H 0.291570 0.906394 0.458218 0.135 Uiso 1 1 calc R U . . .
H53B H 0.358510 0.881255 0.509471 0.135 Uiso 1 1 calc R U . . .
H53C H 0.402629 1.002560 0.495749 0.135 Uiso 1 1 calc R U . . .
C18 C 0.9655(7) 0.7846(7) 0.8439(4) 0.074(2) Uani 1 1 d . . . . .
H18A H 0.937192 0.732375 0.870676 0.110 Uiso 1 1 calc R U . . .
H18B H 1.046210 0.811314 0.846093 0.110 Uiso 1 1 calc R U . . .
H18C H 0.929870 0.748676 0.803624 0.110 Uiso 1 1 calc R U . . .
C23 C 0.3702(7) 0.4522(7) 1.0569(4) 0.074(2) Uani 1 1 d . . . . .
H23A H 0.403592 0.420015 1.029180 0.111 Uiso 1 1 calc R U . . .
H23B H 0.339785 0.403971 1.085403 0.111 Uiso 1 1 calc R U . . .
H23C H 0.427014 0.523343 1.077555 0.111 Uiso 1 1 calc R U . . .
C21 C 0.1838(8) 0.3496(7) 0.9964(4) 0.087(3) Uani 1 1 d . . . . .
H21A H 0.123122 0.351856 0.971435 0.131 Uiso 1 1 calc R U . . .
H21B H 0.154238 0.310879 1.028586 0.131 Uiso 1 1 calc R U . . .
H21C H 0.217963 0.311537 0.972986 0.131 Uiso 1 1 calc R U . . .
C49 C 0.0416(9) 0.7887(10) 0.4315(4) 0.101(3) Uani 1 1 d . . . . .
H49A H 0.110649 0.841691 0.420416 0.151 Uiso 1 1 calc R U . . .
H49B H -0.000623 0.826297 0.446836 0.151 Uiso 1 1 calc R U . . .
H49C H -0.003131 0.733941 0.397001 0.151 Uiso 1 1 calc R U . . .
C22 C 0.2327(10) 0.5282(8) 1.0652(4) 0.098(3) Uani 1 1 d . . . . .
H22A H 0.293244 0.601099 1.080163 0.147 Uiso 1 1 calc R U . . .
H22B H 0.209755 0.488559 1.097833 0.147 Uiso 1 1 calc R U . . .
H22C H 0.169370 0.534757 1.045662 0.147 Uiso 1 1 calc R U . . .
C59 C 0.1124(8) 0.9508(8) 0.6510(4) 0.082(2) Uani 1 1 d . . . . .
H59A H 0.061926 0.955208 0.678374 0.123 Uiso 1 1 calc R U . . .
H59B H 0.146890 1.019471 0.636081 0.123 Uiso 1 1 calc R U . . .
H59C H 0.170474 0.937491 0.671477 0.123 Uiso 1 1 calc R U . . .
C1A C 0.825(3) 1.157(3) 0.7992(10) 0.096(8) Uani 0.271(14) 1 d D U P A 1
H1AA H 0.771127 1.105276 0.765885 0.144 Uiso 0.271(14) 1 calc R U P A 1
H1AB H 0.846462 1.231589 0.792236 0.144 Uiso 0.271(14) 1 calc R U P A 1
H1AC H 0.890550 1.144041 0.803335 0.144 Uiso 0.271(14) 1 calc R U P A 1
C1B C 0.7705(19) 1.141(2) 0.8559(8) 0.067(5) Uani 0.271(14) 1 d D U P A 1
H1BA H 0.746852 1.065037 0.861770 0.081 Uiso 0.271(14) 1 calc R U P A 1
H1BB H 0.702824 1.152466 0.850686 0.081 Uiso 0.271(14) 1 calc R U P A 1
C1C C 0.8481(16) 1.2196(18) 0.9124(7) 0.059(5) Uani 0.271(14) 1 d D U P A 1
H1CA H 0.875051 1.295885 0.905999 0.071 Uiso 0.271(14) 1 calc R U P A 1
H1CB H 0.913648 1.205487 0.919208 0.071 Uiso 0.271(14) 1 calc R U P A 1
C1D C 0.7882(15) 1.2058(17) 0.9687(7) 0.058(5) Uani 0.271(14) 1 d D U P A 1
H1DA H 0.730071 1.231209 0.964996 0.070 Uiso 0.271(14) 1 calc R U P A 1
H1DB H 0.751729 1.127822 0.972382 0.070 Uiso 0.271(14) 1 calc R U P A 1
C1E C 0.8745(16) 1.273(2) 1.0248(8) 0.061(5) Uani 0.271(14) 1 d D U P A 1
H1EA H 0.912757 1.351033 1.021058 0.073 Uiso 0.271(14) 1 calc R U P A 1
H1EB H 0.931146 1.246154 1.029803 0.073 Uiso 0.271(14) 1 calc R U P A 1
C1F C 0.810(2) 1.260(3) 1.0794(10) 0.067(6) Uani 0.271(14) 1 d D U P A 1
H1FA H 0.862266 1.301369 1.115083 0.100 Uiso 0.271(14) 1 calc R U P A 1
H1FB H 0.754139 1.287024 1.074145 0.100 Uiso 0.271(14) 1 calc R U P A 1
H1FC H 0.772458 1.182543 1.082856 0.100 Uiso 0.271(14) 1 calc R U P A 1
C1G C 0.792(2) 1.218(2) 1.0481(13) 0.170(7) Uani 0.729(14) 1 d . U P A 2
H1GA H 0.717723 1.213777 1.039040 0.256 Uiso 0.729(14) 1 calc R U P A 2
H1GB H 0.827542 1.264238 1.086482 0.256 Uiso 0.729(14) 1 calc R U P A 2
H1GC H 0.785413 1.145026 1.048855 0.256 Uiso 0.729(14) 1 calc R U P A 2
C71 C 0.844(3) 1.255(2) 1.0131(14) 0.170(6) Uani 0.729(14) 1 d . U P A 2
H71A H 0.922931 1.287390 1.031685 0.204 Uiso 0.729(14) 1 calc R U P A 2
H71B H 0.829457 1.316769 1.005376 0.204 Uiso 0.729(14) 1 calc R U P A 2
C1H C 0.838(2) 1.1833(18) 0.9450(12) 0.161(5) Uani 0.729(14) 1 d . U P A 2
H1HA H 0.914580 1.196158 0.940013 0.194 Uiso 0.729(14) 1 calc R U P A 2
H1HB H 0.795131 1.104839 0.946572 0.194 Uiso 0.729(14) 1 calc R U P A 2
C1I C 0.791(2) 1.2029(18) 0.8930(13) 0.160(5) Uani 0.729(14) 1 d . U P A 2
H1IA H 0.855835 1.227459 0.871181 0.192 Uiso 0.729(14) 1 calc R U P A 2
H1IB H 0.786203 1.270489 0.908223 0.192 Uiso 0.729(14) 1 calc R U P A 2
C1J C 0.692(2) 1.1501(18) 0.8414(12) 0.159(5) Uani 0.729(14) 1 d . U P A 2
H1JA H 0.697935 1.086221 0.820331 0.191 Uiso 0.729(14) 1 calc R U P A 2
H1JB H 0.623737 1.120813 0.859829 0.191 Uiso 0.729(14) 1 calc R U P A 2
C1K C 0.6749(17) 1.1970(14) 0.8035(10) 0.131(5) Uani 0.729(14) 1 d . U P A 2
H1KA H 0.718149 1.194341 0.771668 0.196 Uiso 0.729(14) 1 calc R U P A 2
H1KB H 0.697092 1.273206 0.820431 0.196 Uiso 0.729(14) 1 calc R U P A 2
H1KC H 0.595498 1.161257 0.787867 0.196 Uiso 0.729(14) 1 calc R U P A 2

loop_
_atom_site_aniso_label
_atom_site_aniso_U_11
_atom_site_aniso_U_22
_atom_site_aniso_U_33
_atom_site_aniso_U_23
_atom_site_aniso_U_13
_atom_site_aniso_U_12
Cu1 0.0378(4) 0.0475(4) 0.0423(4) 0.0206(3) -0.0026(3) 0.0165(3)
Al1 0.0273(6) 0.0312(6) 0.0271(6) 0.0098(5) -0.0014(5) 0.0063(5)
P1 0.0384(7) 0.0537(8) 0.0505(8) 0.0266(6) -0.0022(6) 0.0179(6)
O1 0.0286(15) 0.0321(15) 0.0290(15) 0.0111(12) 0.0021(12) 0.0066(12)
N2 0.0285(19) 0.0383(19) 0.0260(17) 0.0076(15) -0.0020(14) 0.0071(16)
N1 0.0293(19) 0.0296(17) 0.0276(17) 0.0079(14) -0.0047(14) 0.0033(15)
C15 0.029(2) 0.035(2) 0.029(2) 0.0100(17) -0.0003(17) 0.0096(18)
C10 0.035(2) 0.035(2) 0.027(2) 0.0069(17) -0.0022(17) 0.0065(19)
C60 0.028(2) 0.043(2) 0.037(2) 0.015(2) 0.0007(18) 0.0113(19)
C65 0.028(2) 0.046(2) 0.029(2) 0.0097(19) -0.0090(17) 0.0108(19)
C14 0.029(2) 0.035(2) 0.030(2) 0.0085(17) -0.0024(17) 0.0060(18)
C1 0.029(2) 0.033(2) 0.028(2) 0.0082(17) -0.0032(16) 0.0070(18)
C11 0.029(2) 0.040(2) 0.030(2) 0.0068(18) -0.0026(17) 0.0010(19)
C61 0.030(2) 0.037(2) 0.040(2) 0.0152(19) -0.0005(18) 0.0127(18)
C6 0.031(2) 0.029(2) 0.027(2) 0.0070(16) 0.0018(16) 0.0080(17)
C36 0.033(2) 0.030(2) 0.029(2) 0.0102(17) -0.0016(17) 0.0012(18)
C24 0.024(2) 0.048(3) 0.028(2) 0.0101(19) -0.0011(16) 0.0058(19)
C66 0.038(3) 0.051(3) 0.038(3) 0.012(2) -0.003(2) 0.011(2)
C4 0.040(3) 0.039(2) 0.025(2) 0.0032(18) 0.0010(18) 0.009(2)
C28 0.035(3) 0.059(3) 0.034(2) 0.016(2) 0.002(2) 0.006(2)
C2 0.032(2) 0.039(2) 0.036(2) 0.0126(19) 0.0019(19) 0.0060(19)
C5 0.035(2) 0.036(2) 0.032(2) 0.0084(18) 0.0032(18) 0.0109(19)
C70 0.048(3) 0.044(3) 0.039(3) 0.011(2) -0.006(2) 0.015(2)
C25 0.035(2) 0.050(3) 0.033(2) 0.005(2) 0.0002(19) 0.013(2)
C7 0.038(3) 0.038(2) 0.031(2) 0.0041(18) 0.0016(19) 0.007(2)
C37 0.046(3) 0.030(2) 0.036(2) 0.0110(19) 0.004(2) 0.005(2)
C3 0.040(3) 0.043(3) 0.033(2) 0.010(2) 0.005(2) 0.013(2)
C29 0.025(2) 0.050(3) 0.029(2) 0.011(2) -0.0006(17) 0.0068(19)
C12 0.032(2) 0.047(3) 0.033(2) 0.011(2) -0.0020(19) 0.009(2)
C33 0.049(3) 0.050(3) 0.041(3) 0.007(2) 0.006(2) 0.022(3)
C38 0.054(3) 0.039(3) 0.052(3) 0.007(2) -0.004(3) 0.005(2)
C27 0.040(3) 0.072(4) 0.031(2) 0.003(2) 0.005(2) 0.012(3)
C41 0.038(3) 0.041(3) 0.040(3) 0.016(2) 0.001(2) 0.002(2)
C26 0.048(3) 0.060(3) 0.037(3) -0.001(2) 0.006(2) 0.021(3)
C30 0.035(3) 0.046(3) 0.042(3) 0.020(2) 0.001(2) 0.007(2)
C13 0.031(2) 0.053(3) 0.031(2) 0.012(2) -0.0013(18) 0.012(2)
C16 0.030(3) 0.083(4) 0.039(3) 0.016(3) -0.004(2) 0.012(3)
C8 0.049(3) 0.041(3) 0.049(3) -0.001(2) 0.008(2) 0.013(2)
C69 0.068(4) 0.050(3) 0.042(3) 0.006(2) -0.009(3) 0.025(3)
C9 0.045(3) 0.055(3) 0.032(2) 0.005(2) 0.002(2) 0.010(2)
C45 0.055(3) 0.040(3) 0.047(3) 0.013(2) 0.003(2) 0.020(2)
C62 0.044(3) 0.048(3) 0.041(3) 0.012(2) -0.001(2) 0.018(2)
C42 0.034(3) 0.054(3) 0.077(4) 0.021(3) 0.002(3) 0.012(2)
C67 0.046(3) 0.066(4) 0.038(3) 0.003(2) 0.001(2) 0.018(3)
C35 0.076(5) 0.067(4) 0.047(3) 0.008(3) -0.003(3) 0.040(4)
C47 0.081(5) 0.056(3) 0.051(3) 0.016(3) 0.014(3) 0.038(3)
C20 0.061(4) 0.050(3) 0.041(3) 0.017(2) 0.011(3) 0.010(3)
C40 0.038(3) 0.052(3) 0.060(3) 0.019(3) -0.010(3) -0.001(2)
C31 0.040(3) 0.048(3) 0.062(3) 0.025(3) -0.002(3) 0.007(2)
C39 0.051(4) 0.042(3) 0.061(4) 0.011(3) -0.010(3) -0.006(3)
C32 0.046(3) 0.048(3) 0.065(4) 0.012(3) -0.008(3) 0.003(3)
C68 0.066(4) 0.070(4) 0.044(3) -0.008(3) -0.009(3) 0.040(3)
C34 0.070(4) 0.059(4) 0.059(4) 0.006(3) 0.010(3) 0.033(3)
C63 0.054(3) 0.045(3) 0.053(3) 0.013(2) 0.008(3) 0.020(3)
C56 0.047(3) 0.071(4) 0.080(4) 0.037(4) 0.014(3) 0.032(3)
C52 0.048(3) 0.071(4) 0.078(4) 0.047(4) 0.011(3) 0.026(3)
C46 0.069(4) 0.060(4) 0.051(3) 0.007(3) -0.005(3) 0.030(3)
C44 0.049(4) 0.087(5) 0.103(6) 0.052(5) 0.014(4) 0.033(4)
C55 0.063(4) 0.083(5) 0.114(6) 0.068(5) 0.019(4) 0.036(4)
C64 0.080(5) 0.053(3) 0.063(4) 0.005(3) 0.008(4) 0.030(3)
C48 0.069(4) 0.082(5) 0.047(3) 0.014(3) -0.014(3) 0.027(4)
C17 0.037(3) 0.117(6) 0.066(4) 0.037(4) -0.002(3) 0.000(3)
C19 0.038(3) 0.122(7) 0.056(4) 0.010(4) -0.010(3) 0.013(4)
C54 0.060(4) 0.066(4) 0.101(6) 0.028(4) -0.012(4) 0.018(4)
C57 0.054(4) 0.096(5) 0.092(5) 0.056(5) 0.007(4) 0.030(4)
C58 0.054(4) 0.092(5) 0.105(6) 0.060(5) 0.017(4) 0.040(4)
C43 0.062(4) 0.084(5) 0.086(5) 0.022(4) 0.018(4) 0.036(4)
C51 0.111(7) 0.096(6) 0.052(4) 0.004(4) -0.009(4) 0.048(6)
C50 0.084(6) 0.072(5) 0.083(5) 0.011(4) -0.041(5) 0.010(4)
C53 0.067(5) 0.132(8) 0.097(6) 0.070(6) 0.026(4) 0.053(5)
C18 0.053(4) 0.080(5) 0.080(5) 0.010(4) -0.003(4) 0.026(4)
C23 0.076(5) 0.076(5) 0.065(4) 0.037(4) 0.004(4) 0.025(4)
C21 0.094(6) 0.073(5) 0.060(4) 0.033(4) 0.016(4) -0.001(4)
C49 0.095(7) 0.128(8) 0.063(5) 0.034(5) -0.023(5) 0.035(6)
C22 0.146(9) 0.081(5) 0.088(6) 0.046(5) 0.076(7) 0.052(6)
C59 0.092(6) 0.089(6) 0.081(5) 0.018(4) 0.022(5) 0.054(5)
C1A 0.076(11) 0.076(11) 0.090(11) 0.007(9) -0.005(9) -0.002(10)
C1B 0.046(7) 0.050(7) 0.077(9) 0.017(7) -0.013(6) -0.004(6)
C1C 0.035(7) 0.045(7) 0.073(8) 0.023(6) -0.016(6) -0.005(5)
C1D 0.032(6) 0.047(7) 0.069(8) 0.028(6) -0.022(5) -0.005(5)
C1E 0.033(7) 0.054(7) 0.069(9) 0.028(6) -0.022(6) -0.005(6)
C1F 0.041(9) 0.071(10) 0.075(10) 0.024(9) -0.010(7) 0.013(8)
C1G 0.156(13) 0.117(10) 0.199(16) 0.053(10) 0.009(12) 0.021(10)
C71 0.173(11) 0.112(8) 0.191(13) 0.051(8) 0.012(10) 0.029(8)
C1H 0.169(11) 0.104(7) 0.187(13) 0.048(7) 0.013(9) 0.035(7)
C1I 0.170(11) 0.102(7) 0.185(12) 0.047(7) 0.015(9) 0.036(7)
C1J 0.167(11) 0.104(7) 0.179(12) 0.042(7) 0.024(9) 0.031(8)
C1K 0.138(11) 0.097(8) 0.167(13) 0.046(8) 0.045(10) 0.052(8)

loop_
_atom_type_symbol
_atom_type_description
_atom_type_scat_dispersion_real
_atom_type_scat_dispersion_imag
_atom_type_scat_source
C C 0.0181 0.0091 'International Tables Vol C Tables 4.2.6.8 and 6.1.1.4'
H H 0.0000 0.0000 'International Tables Vol C Tables 4.2.6.8 and 6.1.1.4'
Al Al 0.2130 0.2455 'International Tables Vol C Tables 4.2.6.8 and 6.1.1.4'
Cu Cu -1.9646 0.5888 'International Tables Vol C Tables 4.2.6.8 and 6.1.1.4'
N N 0.0311 0.0180 'International Tables Vol C Tables 4.2.6.8 and 6.1.1.4'
O O 0.0492 0.0322 'International Tables Vol C Tables 4.2.6.8 and 6.1.1.4'
P P 0.2955 0.4335 'International Tables Vol C Tables 4.2.6.8 and 6.1.1.4'

loop_
_geom_angle_atom_site_label_1
_geom_angle_atom_site_label_2
_geom_angle_atom_site_label_3
_geom_angle
_geom_angle_site_symmetry_1
_geom_angle_site_symmetry_3
_geom_angle_publ_flag
C60 Cu1 P1 178.89(17) . . ?
O1 Al1 C61 108.42(19) . . ?
N2 Al1 O1 84.01(16) . . ?
N2 Al1 N1 127.28(18) . . ?
N2 Al1 C61 116.94(18) . . ?
N1 Al1 O1 82.92(15) . . ?
N1 Al1 C61 115.66(19) . . ?
C56 P1 Cu1 107.30(19) . . ?
C52 P1 Cu1 110.76(19) . . ?
C52 P1 C56 109.0(3) . . ?
C48 P1 Cu1 109.3(2) . . ?
C48 P1 C56 109.6(4) . . ?
C48 P1 C52 110.8(3) . . ?
C15 O1 Al1 112.6(3) . . ?
C6 O1 Al1 113.8(3) . . ?
C6 O1 C15 111.3(3) . . ?
C14 N2 Al1 113.5(3) . . ?
C14 N2 C24 114.0(4) . . ?
C24 N2 Al1 130.0(3) . . ?
C1 N1 Al1 114.4(3) . . ?
C1 N1 C36 115.9(4) . . ?
C36 N1 Al1 129.1(3) . . ?
C10 C15 O1 118.9(4) . . ?
C10 C15 C14 127.2(4) . . ?
C14 C15 O1 113.7(4) . . ?
C15 C10 C11 115.7(5) . . ?
C15 C10 C7 116.9(4) . . ?
C11 C10 C7 127.4(4) . . ?
C65 C60 Cu1 118.2(3) . . ?
C61 C60 Cu1 124.5(4) . . ?
C61 C60 C65 117.2(4) . . ?
C66 C65 C60 121.6(4) . . ?
C66 C65 C70 117.0(5) . . ?
C70 C65 C60 121.5(5) . . ?
C15 C14 N2 116.2(4) . . ?
C15 C14 C13 115.1(4) . . ?
C13 C14 N2 128.7(5) . . ?
N1 C1 C2 129.3(4) . . ?
C6 C1 N1 115.8(4) . . ?
C6 C1 C2 114.8(4) . . ?
C10 C11 H11 119.7 . . ?
C12 C11 C10 120.5(4) . . ?
C12 C11 H11 119.7 . . ?
C60 C61 Al1 119.6(4) . . ?
C60 C61 C62 121.3(4) . . ?
C62 C61 Al1 119.1(3) . . ?
C1 C6 O1 113.0(4) . . ?
C5 C6 O1 119.4(4) . . ?
C5 C6 C1 127.3(4) . . ?
C37 C36 N1 119.3(4) . . ?
C41 C36 N1 119.7(4) . . ?
C41 C36 C37 120.9(4) . . ?
C25 C24 N2 120.7(4) . . ?
C25 C24 C29 120.6(5) . . ?
C29 C24 N2 118.6(5) . . ?
C65 C66 H66 119.3 . . ?
C67 C66 C65 121.4(5) . . ?
C67 C66 H66 119.3 . . ?
C5 C4 H4 119.7 . . ?
C5 C4 C3 120.7(4) . . ?
C3 C4 H4 119.7 . . ?
C29 C28 H28 119.2 . . ?
C27 C28 H28 119.2 . . ?
C27 C28 C29 121.6(5) . . ?
C1 C2 H2 119.3 . . ?
C3 C2 C1 121.4(4) . . ?
C3 C2 H2 119.3 . . ?
C6 C5 C4 115.5(4) . . ?
C6 C5 C7 116.5(4) . . ?
C4 C5 C7 128.0(4) . . ?
C65 C70 H70 119.0 . . ?
C69 C70 C65 122.1(6) . . ?
C69 C70 H70 119.0 . . ?
C24 C25 C33 122.2(5) . . ?
C26 C25 C24 119.0(5) . . ?
C26 C25 C33 118.8(5) . . ?
C5 C7 C10 106.2(4) . . ?
C5 C7 C8 108.6(4) . . ?
C8 C7 C10 108.6(4) . . ?
C9 C7 C10 112.0(4) . . ?
C9 C7 C5 112.1(4) . . ?
C9 C7 C8 109.2(5) . . ?
C36 C37 C45 122.8(4) . . ?
C38 C37 C36 118.0(5) . . ?
C38 C37 C45 119.1(5) . . ?
C4 C3 C20 118.8(5) . . ?
C2 C3 C4 120.0(4) . . ?
C2 C3 C20 121.2(5) . . ?
C24 C29 C30 124.1(4) . . ?
C28 C29 C24 117.7(5) . . ?
C28 C29 C30 118.2(5) . . ?
C11 C12 C13 120.0(5) . . ?
C11 C12 C16 122.0(5) . . ?
C13 C12 C16 118.0(5) . . ?
C25 C33 H33 107.2 . . ?
C25 C33 C35 113.0(5) . . ?
C25 C33 C34 113.7(5) . . ?
C35 C33 H33 107.2 . . ?
C35 C33 C34 108.3(5) . . ?
C34 C33 H33 107.2 . . ?
C37 C38 H38 119.4 . . ?
C39 C38 C37 121.1(6) . . ?
C39 C38 H38 119.4 . . ?
C28 C27 H27 119.6 . . ?
C28 C27 C26 120.7(5) . . ?
C26 C27 H27 119.6 . . ?
C36 C41 C42 122.6(5) . . ?
C40 C41 C36 118.2(6) . . ?
C40 C41 C42 119.2(6) . . ?
C25 C26 H26 119.8 . . ?
C27 C26 C25 120.4(6) . . ?
C27 C26 H26 119.8 . . ?
C29 C30 H30 108.2 . . ?
C29 C30 C31 113.4(5) . . ?
C29 C30 C32 110.2(5) . . ?
C31 C30 H30 108.2 . . ?
C31 C30 C32 108.5(4) . . ?
C32 C30 H30 108.2 . . ?
C14 C13 C12 121.3(5) . . ?
C14 C13 H13 119.4 . . ?
C12 C13 H13 119.4 . . ?
C12 C16 C18 108.3(5) . . ?
C17 C16 C12 110.8(5) . . ?
C17 C16 C19 113.4(6) . . ?
C17 C16 C18 105.0(7) . . ?
C19 C16 C12 113.7(5) . . ?
C19 C16 C18 104.8(6) . . ?
C7 C8 H8A 109.5 . . ?
C7 C8 H8B 109.5 . . ?
C7 C8 H8C 109.5 . . ?
H8A C8 H8B 109.5 . . ?
H8A C8 H8C 109.5 . . ?
H8B C8 H8C 109.5 . . ?
C70 C69 H69 120.1 . . ?
C70 C69 C68 119.8(6) . . ?
C68 C69 H69 120.1 . . ?
C7 C9 H9A 109.5 . . ?
C7 C9 H9B 109.5 . . ?
C7 C9 H9C 109.5 . . ?
H9A C9 H9B 109.5 . . ?
H9A C9 H9C 109.5 . . ?
H9B C9 H9C 109.5 . . ?
C37 C45 H45 108.1 . . ?
C37 C45 C47 112.4(5) . . ?
C37 C45 C46 111.5(5) . . ?
C47 C45 H45 108.1 . . ?
C47 C45 C46 108.4(5) . . ?
C46 C45 H45 108.1 . . ?
C61 C62 H62A 108.5 . . ?
C61 C62 H62B 108.5 . . ?
C61 C62 C63 114.9(5) . . ?
H62A C62 H62B 107.5 . . ?
C63 C62 H62A 108.5 . . ?
C63 C62 H62B 108.5 . . ?
C41 C42 H42 107.8 . . ?
C41 C42 C44 112.8(6) . . ?
C41 C42 C43 109.9(5) . . ?
C44 C42 H42 107.8 . . ?
C43 C42 H42 107.8 . . ?
C43 C42 C44 110.6(6) . . ?
C66 C67 H67 120.0 . . ?
C66 C67 C68 120.1(6) . . ?
C68 C67 H67 120.0 . . ?
C33 C35 H35A 109.5 . . ?
C33 C35 H35B 109.5 . . ?
C33 C35 H35C 109.5 . . ?
H35A C35 H35B 109.5 . . ?
H35A C35 H35C 109.5 . . ?
H35B C35 H35C 109.5 . . ?
C45 C47 H47A 109.5 . . ?
C45 C47 H47B 109.5 . . ?
C45 C47 H47C 109.5 . . ?
H47A C47 H47B 109.5 . . ?
H47A C47 H47C 109.5 . . ?
H47B C47 H47C 109.5 . . ?
C3 C20 C23 108.0(5) . . ?
C21 C20 C3 111.9(5) . . ?
C21 C20 C23 104.4(7) . . ?
C22 C20 C3 110.9(5) . . ?
C22 C20 C23 107.3(7) . . ?
C22 C20 C21 113.9(7) . . ?
C41 C40 H40 119.8 . . ?
C39 C40 C41 120.5(6) . . ?
C39 C40 H40 119.8 . . ?
C30 C31 H31A 109.5 . . ?
C30 C31 H31B 109.5 . . ?
C30 C31 H31C 109.5 . . ?
H31A C31 H31B 109.5 . . ?
H31A C31 H31C 109.5 . . ?
H31B C31 H31C 109.5 . . ?
C38 C39 H39 119.4 . . ?
C40 C39 C38 121.2(6) . . ?
C40 C39 H39 119.4 . . ?
C30 C32 H32A 109.5 . . ?
C30 C32 H32B 109.5 . . ?
C30 C32 H32C 109.5 . . ?
H32A C32 H32B 109.5 . . ?
H32A C32 H32C 109.5 . . ?
H32B C32 H32C 109.5 . . ?
C69 C68 C67 119.5(6) . . ?
C69 C68 H68 120.2 . . ?
C67 C68 H68 120.2 . . ?
C33 C34 H34A 109.5 . . ?
C33 C34 H34B 109.5 . . ?
C33 C34 H34C 109.5 . . ?
H34A C34 H34B 109.5 . . ?
H34A C34 H34C 109.5 . . ?
H34B C34 H34C 109.5 . . ?
C62 C63 H63A 109.1 . . ?
C62 C63 H63B 109.1 . . ?
C62 C63 C64 112.4(5) . . ?
H63A C63 H63B 107.9 . . ?
C64 C63 H63A 109.1 . . ?
C64 C63 H63B 109.1 . . ?
C57 C56 P1 107.9(5) . . ?
C58 C56 P1 115.9(6) . . ?
C58 C56 C57 110.5(6) . . ?
C58 C56 C59 108.0(7) . . ?
C59 C56 P1 109.4(5) . . ?
C59 C56 C57 104.6(7) . . ?
C55 C52 P1 116.3(5) . . ?
C54 C52 P1 109.2(5) . . ?
C54 C52 C55 108.0(7) . . ?
C53 C52 P1 109.5(6) . . ?
C53 C52 C55 108.7(6) . . ?
C53 C52 C54 104.3(7) . . ?
C45 C46 H46A 109.5 . . ?
C45 C46 H46B 109.5 . . ?
C45 C46 H46C 109.5 . . ?
H46A C46 H46B 109.5 . . ?
H46A C46 H46C 109.5 . . ?
H46B C46 H46C 109.5 . . ?
C42 C44 H44A 109.5 . . ?
C42 C44 H44B 109.5 . . ?
C42 C44 H44C 109.5 . . ?
H44A C44 H44B 109.5 . . ?
H44A C44 H44C 109.5 . . ?
H44B C44 H44C 109.5 . . ?
C52 C55 H55A 109.5 . . ?
C52 C55 H55B 109.5 . . ?
C52 C55 H55C 109.5 . . ?
H55A C55 H55B 109.5 . . ?
H55A C55 H55C 109.5 . . ?
H55B C55 H55C 109.5 . . ?
C63 C64 H64A 109.5 . . ?
C63 C64 H64B 109.5 . . ?
C63 C64 H64C 109.5 . . ?
H64A C64 H64B 109.5 . . ?
H64A C64 H64C 109.5 . . ?
H64B C64 H64C 109.5 . . ?
C51 C48 P1 107.8(5) . . ?
C51 C48 C49 108.9(7) . . ?
C50 C48 P1 109.4(5) . . ?
C50 C48 C51 106.6(7) . . ?
C50 C48 C49 108.4(7) . . ?
C49 C48 P1 115.4(6) . . ?
C16 C17 H17A 109.5 . . ?
C16 C17 H17B 109.5 . . ?
C16 C17 H17C 109.5 . . ?
H17A C17 H17B 109.5 . . ?
H17A C17 H17C 109.5 . . ?
H17B C17 H17C 109.5 . . ?
C16 C19 H19A 109.5 . . ?
C16 C19 H19B 109.5 . . ?
C16 C19 H19C 109.5 . . ?
H19A C19 H19B 109.5 . . ?
H19A C19 H19C 109.5 . . ?
H19B C19 H19C 109.5 . . ?
C52 C54 H54A 109.5 . . ?
C52 C54 H54B 109.5 . . ?
C52 C54 H54C 109.5 . . ?
H54A C54 H54B 109.5 . . ?
H54A C54 H54C 109.5 . . ?
H54B C54 H54C 109.5 . . ?
C56 C57 H57A 109.5 . . ?
C56 C57 H57B 109.5 . . ?
C56 C57 H57C 109.5 . . ?
H57A C57 H57B 109.5 . . ?
H57A C57 H57C 109.5 . . ?
H57B C57 H57C 109.5 . . ?
C56 C58 H58A 109.5 . . ?
C56 C58 H58B 109.5 . . ?
C56 C58 H58C 109.5 . . ?
H58A C58 H58B 109.5 . . ?
H58A C58 H58C 109.5 . . ?
H58B C58 H58C 109.5 . . ?
C42 C43 H43A 109.5 . . ?
C42 C43 H43B 109.5 . . ?
C42 C43 H43C 109.5 . . ?
H43A C43 H43B 109.5 . . ?
H43A C43 H43C 109.5 . . ?
H43B C43 H43C 109.5 . . ?
C48 C51 H51A 109.5 . . ?
C48 C51 H51B 109.5 . . ?
C48 C51 H51C 109.5 . . ?
H51A C51 H51B 109.5 . . ?
H51A C51 H51C 109.5 . . ?
H51B C51 H51C 109.5 . . ?
C48 C50 H50A 109.5 . . ?
C48 C50 H50B 109.5 . . ?
C48 C50 H50C 109.5 . . ?
H50A C50 H50B 109.5 . . ?
H50A C50 H50C 109.5 . . ?
H50B C50 H50C 109.5 . . ?
C52 C53 H53A 109.5 . . ?
C52 C53 H53B 109.5 . . ?
C52 C53 H53C 109.5 . . ?
H53A C53 H53B 109.5 . . ?
H53A C53 H53C 109.5 . . ?
H53B C53 H53C 109.5 . . ?
C16 C18 H18A 109.5 . . ?
C16 C18 H18B 109.5 . . ?
C16 C18 H18C 109.5 . . ?
H18A C18 H18B 109.5 . . ?
H18A C18 H18C 109.5 . . ?
H18B C18 H18C 109.5 . . ?
C20 C23 H23A 109.5 . . ?
C20 C23 H23B 109.5 . . ?
C20 C23 H23C 109.5 . . ?
H23A C23 H23B 109.5 . . ?
H23A C23 H23C 109.5 . . ?
H23B C23 H23C 109.5 . . ?
C20 C21 H21A 109.5 . . ?
C20 C21 H21B 109.5 . . ?
C20 C21 H21C 109.5 . . ?
H21A C21 H21B 109.5 . . ?
H21A C21 H21C 109.5 . . ?
H21B C21 H21C 109.5 . . ?
C48 C49 H49A 109.5 . . ?
C48 C49 H49B 109.5 . . ?
C48 C49 H49C 109.5 . . ?
H49A C49 H49B 109.5 . . ?
H49A C49 H49C 109.5 . . ?
H49B C49 H49C 109.5 . . ?
C20 C22 H22A 109.5 . . ?
C20 C22 H22B 109.5 . . ?
C20 C22 H22C 109.5 . . ?
H22A C22 H22B 109.5 . . ?
H22A C22 H22C 109.5 . . ?
H22B C22 H22C 109.5 . . ?
C56 C59 H59A 109.5 . . ?
C56 C59 H59B 109.5 . . ?
C56 C59 H59C 109.5 . . ?
H59A C59 H59B 109.5 . . ?
H59A C59 H59C 109.5 . . ?
H59B C59 H59C 109.5 . . ?
H1AA C1A H1AB 109.5 . . ?
H1AA C1A H1AC 109.5 . . ?
H1AB C1A H1AC 109.5 . . ?
C1B C1A H1AA 109.5 . . ?
C1B C1A H1AB 109.5 . . ?
C1B C1A H1AC 109.5 . . ?
C1A C1B H1BA 108.7 . . ?
C1A C1B H1BB 108.7 . . ?
C1A C1B C1C 114.4(16) . . ?
H1BA C1B H1BB 107.6 . . ?
C1C C1B H1BA 108.7 . . ?
C1C C1B H1BB 108.7 . . ?
C1B C1C H1CA 109.0 . . ?
C1B C1C H1CB 109.0 . . ?
C1B C1C C1D 113.0(14) . . ?
H1CA C1C H1CB 107.8 . . ?
C1D C1C H1CA 109.0 . . ?
C1D C1C H1CB 109.0 . . ?
C1C C1D H1DA 109.6 . . ?
C1C C1D H1DB 109.6 . . ?
H1DA C1D H1DB 108.1 . . ?
C1E C1D C1C 110.3(14) . . ?
C1E C1D H1DA 109.6 . . ?
C1E C1D H1DB 109.6 . . ?
C1D C1E H1EA 110.1 . . ?
C1D C1E H1EB 110.1 . . ?
C1D C1E C1F 108.1(14) . . ?
H1EA C1E H1EB 108.4 . . ?
C1F C1E H1EA 110.1 . . ?
C1F C1E H1EB 110.1 . . ?
C1E C1F H1FA 109.5 . . ?
C1E C1F H1FB 109.5 . . ?
C1E C1F H1FC 109.5 . . ?
H1FA C1F H1FB 109.5 . . ?
H1FA C1F H1FC 109.5 . . ?
H1FB C1F H1FC 109.5 . . ?
H1GA C1G H1GB 109.5 . . ?
H1GA C1G H1GC 109.5 . . ?
H1GB C1G H1GC 109.5 . . ?
C71 C1G H1GA 109.5 . . ?
C71 C1G H1GB 109.5 . . ?
C71 C1G H1GC 109.5 . . ?
C1G C71 H71A 106.2 . . ?
C1G C71 H71B 106.2 . . ?
C1G C71 C1H 124(3) . . ?
H71A C71 H71B 106.4 . . ?
C1H C71 H71A 106.2 . . ?
C1H C71 H71B 106.2 . . ?
C71 C1H H1HA 107.2 . . ?
C71 C1H H1HB 107.2 . . ?
H1HA C1H H1HB 106.8 . . ?
C1I C1H C71 121(3) . . ?
C1I C1H H1HA 107.2 . . ?
C1I C1H H1HB 107.2 . . ?
C1H C1I H1IA 101.0 . . ?
C1H C1I H1IB 101.0 . . ?
C1H C1I C1J 144(2) . . ?
H1IA C1I H1IB 104.5 . . ?
C1J C1I H1IA 101.0 . . ?
C1J C1I H1IB 101.0 . . ?
C1I C1J H1JA 106.0 . . ?
C1I C1J H1JB 106.0 . . ?
H1JA C1J H1JB 106.3 . . ?
C1K C1J C1I 125(2) . . ?
C1K C1J H1JA 106.0 . . ?
C1K C1J H1JB 106.0 . . ?
C1J C1K H1KA 109.5 . . ?
C1J C1K H1KB 109.5 . . ?
C1J C1K H1KC 109.5 . . ?
H1KA C1K H1KB 109.5 . . ?
H1KA C1K H1KC 109.5 . . ?
H1KB C1K H1KC 109.5 . . ?

loop_
_geom_bond_atom_site_label_1
_geom_bond_atom_site_label_2
_geom_bond_distance
_geom_bond_site_symmetry_2
_geom_bond_publ_flag
Cu1 P1 2.2073(14) . ?
Cu1 C60 1.919(4) . ?
Al1 O1 1.950(3) . ?
Al1 N2 1.898(4) . ?
Al1 N1 1.906(4) . ?
Al1 C61 1.974(4) . ?
P1 C56 1.908(7) . ?
P1 C52 1.890(7) . ?
P1 C48 1.888(7) . ?
O1 C15 1.417(5) . ?
O1 C6 1.412(5) . ?
N2 C14 1.402(6) . ?
N2 C24 1.447(6) . ?
N1 C1 1.394(6) . ?
N1 C36 1.442(5) . ?
C15 C10 1.369(6) . ?
C15 C14 1.387(7) . ?
C10 C11 1.409(7) . ?
C10 C7 1.546(7) . ?
C60 C65 1.477(8) . ?
C60 C61 1.361(7) . ?
C65 C66 1.396(7) . ?
C65 C70 1.397(7) . ?
C14 C13 1.396(7) . ?
C1 C6 1.394(6) . ?
C1 C2 1.396(6) . ?
C11 H11 0.9300 . ?
C11 C12 1.400(7) . ?
C61 C62 1.521(8) . ?
C6 C5 1.374(7) . ?
C36 C37 1.413(7) . ?
C36 C41 1.413(8) . ?
C24 C25 1.403(8) . ?
C24 C29 1.418(7) . ?
C66 H66 0.9300 . ?
C66 C67 1.382(9) . ?
C4 H4 0.9300 . ?
C4 C5 1.396(6) . ?
C4 C3 1.415(7) . ?
C28 H28 0.9300 . ?
C28 C29 1.403(7) . ?
C28 C27 1.364(9) . ?
C2 H2 0.9300 . ?
C2 C3 1.390(7) . ?
C5 C7 1.531(7) . ?
C70 H70 0.9300 . ?
C70 C69 1.374(9) . ?
C25 C33 1.527(7) . ?
C25 C26 1.399(8) . ?
C7 C8 1.535(8) . ?
C7 C9 1.530(7) . ?
C37 C38 1.398(7) . ?
C37 C45 1.513(8) . ?
C3 C20 1.548(7) . ?
C29 C30 1.514(8) . ?
C12 C13 1.402(7) . ?
C12 C16 1.531(8) . ?
C33 H33 0.9800 . ?
C33 C35 1.529(8) . ?
C33 C34 1.534(9) . ?
C38 H38 0.9300 . ?
C38 C39 1.376(10) . ?
C27 H27 0.9300 . ?
C27 C26 1.379(9) . ?
C41 C42 1.503(9) . ?
C41 C40 1.409(8) . ?
C26 H26 0.9300 . ?
C30 H30 0.9800 . ?
C30 C31 1.530(7) . ?
C30 C32 1.536(8) . ?
C13 H13 0.9300 . ?
C16 C17 1.453(9) . ?
C16 C19 1.498(9) . ?
C16 C18 1.594(11) . ?
C8 H8A 0.9600 . ?
C8 H8B 0.9600 . ?
C8 H8C 0.9600 . ?
C69 H69 0.9300 . ?
C69 C68 1.384(10) . ?
C9 H9A 0.9600 . ?
C9 H9B 0.9600 . ?
C9 H9C 0.9600 . ?
C45 H45 0.9800 . ?
C45 C47 1.539(9) . ?
C45 C46 1.544(8) . ?
C62 H62A 0.9700 . ?
C62 H62B 0.9700 . ?
C62 C63 1.521(8) . ?
C42 H42 0.9800 . ?
C42 C44 1.529(10) . ?
C42 C43 1.518(11) . ?
C67 H67 0.9300 . ?
C67 C68 1.386(9) . ?
C35 H35A 0.9600 . ?
C35 H35B 0.9600 . ?
C35 H35C 0.9600 . ?
C47 H47A 0.9600 . ?
C47 H47B 0.9600 . ?
C47 H47C 0.9600 . ?
C20 C23 1.568(10) . ?
C20 C21 1.514(10) . ?
C20 C22 1.475(11) . ?
C40 H40 0.9300 . ?
C40 C39 1.369(10) . ?
C31 H31A 0.9600 . ?
C31 H31B 0.9600 . ?
C31 H31C 0.9600 . ?
C39 H39 0.9300 . ?
C32 H32A 0.9600 . ?
C32 H32B 0.9600 . ?
C32 H32C 0.9600 . ?
C68 H68 0.9300 . ?
C34 H34A 0.9600 . ?
C34 H34B 0.9600 . ?
C34 H34C 0.9600 . ?
C63 H63A 0.9700 . ?
C63 H63B 0.9700 . ?
C63 C64 1.534(9) . ?
C56 C57 1.537(9) . ?
C56 C58 1.522(9) . ?
C56 C59 1.531(12) . ?
C52 C55 1.546(8) . ?
C52 C54 1.526(11) . ?
C52 C53 1.523(12) . ?
C46 H46A 0.9600 . ?
C46 H46B 0.9600 . ?
C46 H46C 0.9600 . ?
C44 H44A 0.9600 . ?
C44 H44B 0.9600 . ?
C44 H44C 0.9600 . ?
C55 H55A 0.9600 . ?
C55 H55B 0.9600 . ?
C55 H55C 0.9600 . ?
C64 H64A 0.9600 . ?
C64 H64B 0.9600 . ?
C64 H64C 0.9600 . ?
C48 C51 1.563(13) . ?
C48 C50 1.550(12) . ?
C48 C49 1.569(10) . ?
C17 H17A 0.9600 . ?
C17 H17B 0.9600 . ?
C17 H17C 0.9600 . ?
C19 H19A 0.9600 . ?
C19 H19B 0.9600 . ?
C19 H19C 0.9600 . ?
C54 H54A 0.9600 . ?
C54 H54B 0.9600 . ?
C54 H54C 0.9600 . ?
C57 H57A 0.9600 . ?
C57 H57B 0.9600 . ?
C57 H57C 0.9600 . ?
C58 H58A 0.9600 . ?
C58 H58B 0.9600 . ?
C58 H58C 0.9600 . ?
C43 H43A 0.9600 . ?
C43 H43B 0.9600 . ?
C43 H43C 0.9600 . ?
C51 H51A 0.9600 . ?
C51 H51B 0.9600 . ?
C51 H51C 0.9600 . ?
C50 H50A 0.9600 . ?
C50 H50B 0.9600 . ?
C50 H50C 0.9600 . ?
C53 H53A 0.9600 . ?
C53 H53B 0.9600 . ?
C53 H53C 0.9600 . ?
C18 H18A 0.9600 . ?
C18 H18B 0.9600 . ?
C18 H18C 0.9600 . ?
C23 H23A 0.9600 . ?
C23 H23B 0.9600 . ?
C23 H23C 0.9600 . ?
C21 H21A 0.9600 . ?
C21 H21B 0.9600 . ?
C21 H21C 0.9600 . ?
C49 H49A 0.9600 . ?
C49 H49B 0.9600 . ?
C49 H49C 0.9600 . ?
C22 H22A 0.9600 . ?
C22 H22B 0.9600 . ?
C22 H22C 0.9600 . ?
C59 H59A 0.9600 . ?
C59 H59B 0.9600 . ?
C59 H59C 0.9600 . ?
C1A H1AA 0.9600 . ?
C1A H1AB 0.9600 . ?
C1A H1AC 0.9600 . ?
C1A C1B 1.513(13) . ?
C1B H1BA 0.9700 . ?
C1B H1BB 0.9700 . ?
C1B C1C 1.533(12) . ?
C1C H1CA 0.9700 . ?
C1C H1CB 0.9700 . ?
C1C C1D 1.541(12) . ?
C1D H1DA 0.9700 . ?
C1D H1DB 0.9700 . ?
C1D C1E 1.533(12) . ?
C1E H1EA 0.9700 . ?
C1E H1EB 0.9700 . ?
C1E C1F 1.542(13) . ?
C1F H1FA 0.9600 . ?
C1F H1FB 0.9600 . ?
C1F H1FC 0.9600 . ?
C1G H1GA 0.9600 . ?
C1G H1GB 0.9600 . ?
C1G H1GC 0.9600 . ?
C1G C71 1.11(3) . ?
C71 H71A 0.9700 . ?
C71 H71B 0.9700 . ?
C71 C1H 1.70(4) . ?
C1H H1HA 0.9700 . ?
C1H H1HB 0.9700 . ?
C1H C1I 1.40(3) . ?
C1I H1IA 0.9700 . ?
C1I H1IB 0.9700 . ?
C1I C1J 1.53(3) . ?
C1J H1JA 0.9700 . ?
C1J H1JB 0.9700 . ?
C1J C1K 1.20(3) . ?
C1K H1KA 0.9600 . ?
C1K H1KB 0.9600 . ?
C1K H1KC 0.9600 . ?

loop_
_geom_torsion_atom_site_label_1
_geom_torsion_atom_site_label_2
_geom_torsion_atom_site_label_3
_geom_torsion_atom_site_label_4
_geom_torsion
_geom_torsion_site_symmetry_1
_geom_torsion_site_symmetry_2
_geom_torsion_site_symmetry_3
_geom_torsion_site_symmetry_4
_geom_torsion_publ_flag
Cu1 P1 C52 C55 -163.4(6) . . . . ?
Cu1 P1 C52 C54 -40.9(6) . . . . ?
Cu1 P1 C52 C53 72.8(5) . . . . ?
Cu1 P1 C48 C51 -44.0(6) . . . . ?
Cu1 P1 C48 C50 71.6(6) . . . . ?
Cu1 P1 C48 C49 -165.9(6) . . . . ?
Cu1 C60 C65 C66 43.9(6) . . . . ?
Cu1 C60 C65 C70 -136.2(4) . . . . ?
Cu1 C60 C61 Al1 -171.9(2) . . . . ?
Cu1 C60 C61 C62 7.9(7) . . . . ?
Al1 O1 C15 C10 -172.7(3) . . . . ?
Al1 O1 C15 C14 1.8(4) . . . . ?
Al1 O1 C6 C1 -1.8(5) . . . . ?
Al1 O1 C6 C5 172.1(4) . . . . ?
Al1 N2 C14 C15 1.6(5) . . . . ?
Al1 N2 C14 C13 179.6(4) . . . . ?
Al1 N2 C24 C25 -95.6(5) . . . . ?
Al1 N2 C24 C29 87.5(5) . . . . ?
Al1 N1 C1 C6 -2.9(6) . . . . ?
Al1 N1 C1 C2 179.4(4) . . . . ?
Al1 N1 C36 C37 98.2(5) . . . . ?
Al1 N1 C36 C41 -83.0(6) . . . . ?
Al1 C61 C62 C63 80.8(5) . . . . ?
O1 Al1 N2 C14 -0.4(3) . . . . ?
O1 Al1 N2 C24 -161.4(4) . . . . ?
O1 C15 C10 C11 178.9(4) . . . . ?
O1 C15 C10 C7 -0.2(6) . . . . ?
O1 C15 C14 N2 -2.2(6) . . . . ?
O1 C15 C14 C13 179.5(4) . . . . ?
O1 C6 C5 C4 -179.0(4) . . . . ?
O1 C6 C5 C7 0.5(7) . . . . ?
N2 C14 C13 C12 -174.4(5) . . . . ?
N2 C24 C25 C33 0.2(7) . . . . ?
N2 C24 C25 C26 -178.4(5) . . . . ?
N2 C24 C29 C28 178.6(4) . . . . ?
N2 C24 C29 C30 1.3(7) . . . . ?
N1 Al1 N2 C14 -76.8(4) . . . . ?
N1 Al1 N2 C24 122.2(4) . . . . ?
N1 C1 C6 O1 3.0(6) . . . . ?
N1 C1 C6 C5 -170.3(5) . . . . ?
N1 C1 C2 C3 173.0(5) . . . . ?
N1 C36 C37 C38 -179.5(5) . . . . ?
N1 C36 C37 C45 3.5(7) . . . . ?
N1 C36 C41 C42 -1.8(7) . . . . ?
N1 C36 C41 C40 177.6(5) . . . . ?
C15 O1 C6 C1 -130.3(4) . . . . ?
C15 O1 C6 C5 43.6(6) . . . . ?
C15 C10 C11 C12 -1.0(7) . . . . ?
C15 C10 C7 C5 41.1(6) . . . . ?
C15 C10 C7 C8 -75.6(5) . . . . ?
C15 C10 C7 C9 163.7(4) . . . . ?
C15 C14 C13 C12 3.6(7) . . . . ?
C10 C15 C14 N2 171.7(4) . . . . ?
C10 C15 C14 C13 -6.6(7) . . . . ?
C10 C11 C12 C13 -1.4(8) . . . . ?
C10 C11 C12 C16 -179.5(5) . . . . ?
C60 C65 C66 C67 178.8(5) . . . . ?
C60 C65 C70 C69 180.0(5) . . . . ?
C60 C61 C62 C63 -99.1(6) . . . . ?
C65 C60 C61 Al1 5.6(6) . . . . ?
C65 C60 C61 C62 -174.6(4) . . . . ?
C65 C66 C67 C68 0.3(8) . . . . ?
C65 C70 C69 C68 2.1(9) . . . . ?
C14 N2 C24 C25 103.5(5) . . . . ?
C14 N2 C24 C29 -73.5(5) . . . . ?
C14 C15 C10 C11 5.3(7) . . . . ?
C14 C15 C10 C7 -173.9(4) . . . . ?
C1 N1 C36 C37 -91.0(5) . . . . ?
C1 N1 C36 C41 87.8(5) . . . . ?
C1 C6 C5 C4 -6.1(8) . . . . ?
C1 C6 C5 C7 173.4(5) . . . . ?
C1 C2 C3 C4 0.8(8) . . . . ?
C1 C2 C3 C20 -176.3(5) . . . . ?
C11 C10 C7 C5 -137.9(5) . . . . ?
C11 C10 C7 C8 105.4(6) . . . . ?
C11 C10 C7 C9 -15.3(7) . . . . ?
C11 C12 C13 C14 0.0(8) . . . . ?
C11 C12 C16 C17 -124.3(7) . . . . ?
C11 C12 C16 C19 4.9(9) . . . . ?
C11 C12 C16 C18 121.0(6) . . . . ?
C61 Al1 N2 C14 107.2(3) . . . . ?
C61 Al1 N2 C24 -53.7(5) . . . . ?
C61 C60 C65 C66 -133.8(5) . . . . ?
C61 C60 C65 C70 46.2(7) . . . . ?
C61 C62 C63 C64 -175.5(5) . . . . ?
C6 O1 C15 C10 -43.5(5) . . . . ?
C6 O1 C15 C14 131.0(4) . . . . ?
C6 C1 C2 C3 -4.6(7) . . . . ?
C6 C5 C7 C10 -41.1(6) . . . . ?
C6 C5 C7 C8 75.6(6) . . . . ?
C6 C5 C7 C9 -163.7(5) . . . . ?
C36 N1 C1 C6 -175.1(4) . . . . ?
C36 N1 C1 C2 7.3(8) . . . . ?
C36 C37 C38 C39 0.6(9) . . . . ?
C36 C37 C45 C47 -138.6(5) . . . . ?
C36 C37 C45 C46 99.5(6) . . . . ?
C36 C41 C42 C44 125.0(6) . . . . ?
C36 C41 C42 C43 -111.1(6) . . . . ?
C36 C41 C40 C39 3.2(9) . . . . ?
C24 N2 C14 C15 165.7(4) . . . . ?
C24 N2 C14 C13 -16.3(7) . . . . ?
C24 C25 C33 C35 -71.9(7) . . . . ?
C24 C25 C33 C34 164.2(5) . . . . ?
C24 C25 C26 C27 1.0(8) . . . . ?
C24 C29 C30 C31 -126.5(5) . . . . ?
C24 C29 C30 C32 111.7(5) . . . . ?
C66 C65 C70 C69 0.0(8) . . . . ?
C66 C67 C68 C69 1.8(9) . . . . ?
C4 C5 C7 C10 138.4(5) . . . . ?
C4 C5 C7 C8 -104.9(6) . . . . ?
C4 C5 C7 C9 15.8(8) . . . . ?
C4 C3 C20 C23 -58.1(8) . . . . ?
C4 C3 C20 C21 -172.5(7) . . . . ?
C4 C3 C20 C22 59.2(9) . . . . ?
C28 C29 C30 C31 56.2(6) . . . . ?
C28 C29 C30 C32 -65.7(6) . . . . ?
C28 C27 C26 C25 -0.7(9) . . . . ?
C2 C1 C6 O1 -179.0(4) . . . . ?
C2 C1 C6 C5 7.7(8) . . . . ?
C2 C3 C20 C23 119.0(6) . . . . ?
C2 C3 C20 C21 4.7(9) . . . . ?
C2 C3 C20 C22 -123.6(8) . . . . ?
C5 C4 C3 C2 1.0(8) . . . . ?
C5 C4 C3 C20 178.1(5) . . . . ?
C70 C65 C66 C67 -1.2(7) . . . . ?
C70 C69 C68 C67 -3.0(9) . . . . ?
C25 C24 C29 C28 1.7(7) . . . . ?
C25 C24 C29 C30 -175.7(4) . . . . ?
C7 C10 C11 C12 178.1(5) . . . . ?
C37 C36 C41 C42 177.1(5) . . . . ?
C37 C36 C41 C40 -3.5(7) . . . . ?
C37 C38 C39 C40 -1.0(10) . . . . ?
C3 C4 C5 C6 1.4(8) . . . . ?
C3 C4 C5 C7 -178.1(5) . . . . ?
C29 C24 C25 C33 177.1(5) . . . . ?
C29 C24 C25 C26 -1.5(7) . . . . ?
C29 C28 C27 C26 1.0(9) . . . . ?
C33 C25 C26 C27 -177.6(5) . . . . ?
C38 C37 C45 C47 44.4(7) . . . . ?
C38 C37 C45 C46 -77.5(7) . . . . ?
C27 C28 C29 C24 -1.4(7) . . . . ?
C27 C28 C29 C30 176.1(5) . . . . ?
C41 C36 C37 C38 1.7(7) . . . . ?
C41 C36 C37 C45 -175.4(5) . . . . ?
C41 C40 C39 C38 -1.0(10) . . . . ?
C26 C25 C33 C35 106.7(6) . . . . ?
C26 C25 C33 C34 -17.3(8) . . . . ?
C13 C12 C16 C17 57.6(8) . . . . ?
C13 C12 C16 C19 -173.3(6) . . . . ?
C13 C12 C16 C18 -57.2(7) . . . . ?
C16 C12 C13 C14 178.2(5) . . . . ?
C45 C37 C38 C39 177.8(6) . . . . ?
C42 C41 C40 C39 -177.4(6) . . . . ?
C40 C41 C42 C44 -54.4(7) . . . . ?
C40 C41 C42 C43 69.5(8) . . . . ?
C56 P1 C52 C55 -45.5(7) . . . . ?
C56 P1 C52 C54 77.0(6) . . . . ?
C56 P1 C52 C53 -169.3(5) . . . . ?
C56 P1 C48 C51 -161.4(5) . . . . ?
C56 P1 C48 C50 -45.7(6) . . . . ?
C56 P1 C48 C49 76.8(7) . . . . ?
C52 P1 C48 C51 78.4(6) . . . . ?
C52 P1 C48 C50 -166.0(6) . . . . ?
C52 P1 C48 C49 -43.5(8) . . . . ?
C48 P1 C52 C55 75.1(7) . . . . ?
C48 P1 C52 C54 -162.4(5) . . . . ?
C48 P1 C52 C53 -48.7(6) . . . . ?
C1A C1B C1C C1D 177(3) . . . . ?
C1B C1C C1D C1E 171(2) . . . . ?
C1C C1D C1E C1F 178(2) . . . . ?
C1G C71 C1H C1I 110(4) . . . . ?
C71 C1H C1I C1J -114(4) . . . . ?
C1H C1I C1J C1K 175(4) . . . . ?
